data_4306615
loop_
_publ_author_name
'Andrian P. Milanov'
'Roland A. Fischer'
'Anjana Devi'

_publ_contact_author
;
        Anjana Devi
        Department of Inorganic Chemistry II
        Ruhr-University Bochum
        Universitaetsstr. 150
        44801 Bochum
        Germany
;
_publ_contact_author_email anjana.devi@ruhr-uni-bochum.de
_publ_contact_author_fax '049 234 321-4174'
_publ_contact_author_phone '049 234 32-24150'
_publ_section_title
;
Synthesis, Characterization, and Thermal Properties of Homoleptic
Rare-Earth Guanidinates: Promising Precursors for MOCVD and ALD of
Rare-Earth Oxide Thin Films
;
_journal_name_full 'Inorganic Chemistry'
_journal_page_first 11405
_journal_page_last 11416
_journal_paper_doi 10.1021/ic801432b
_journal_volume 47
_journal_year 2008
_chemical_formula_sum 'C39 H82 Dy N9'
_chemical_formula_weight 839.64
_chemical_name_common 'Dy(^i^PrN)~2~CNEt~2~ (2c)'
_chemical_name_systematic
; 
 ? 
;
_space_group_IT_number 15
_symmetry_cell_setting monoclinic
_symmetry_space_group_name_Hall '-C 2yc'
_symmetry_space_group_name_H-M 'C 1 2/c 1'
_atom_sites_solution_hydrogens geom
_atom_sites_solution_primary direct
_atom_sites_solution_secondary difmap
_audit_creation_method SHELXL-97
_cell_angle_alpha 90.00
_cell_angle_beta 114.215(5)
_cell_angle_gamma 90.00
_cell_formula_units_Z 4
_cell_length_a 22.1555(12)
_cell_length_b 13.1098(4)
_cell_length_c 17.3510(7)
_cell_measurement_reflns_used 5053
_cell_measurement_temperature 113(2)
_cell_measurement_theta_max 36.690
_cell_measurement_theta_min 2.747
_cell_volume 4596.2(4)
_computing_cell_refinement 'CrysAlis RED 1.171.13, Oxford Diffraction'
_computing_data_collection 'CrysAlis CCD 1.171.13, Oxford Diffraction'
_computing_data_reduction 'CrysAlis RED 1.171.13, Oxford Diffraction'
_computing_molecular_graphics SHELXL-97
_computing_publication_material SHELXL-97
_computing_structure_refinement 'SHELXL-97 (Sheldrick, 1997)'
_computing_structure_solution 'SHELXS-97 (Sheldrick, 1990)'
_diffrn_ambient_temperature 113(2)
_diffrn_measured_fraction_theta_full 0.997
_diffrn_measured_fraction_theta_max 0.997
_diffrn_measurement_device_type 'Sapphire2-CCD, Oxford Diffraction'
_diffrn_measurement_method '560 images at 1.0 deg. in \w and 15 sec.'
_diffrn_radiation_monochromator graphite
_diffrn_radiation_source 'Enhance (Mo) X-ray Source'
_diffrn_radiation_type MoK\a
_diffrn_radiation_wavelength 0.71073
_diffrn_reflns_av_R_equivalents 0.0484
_diffrn_reflns_av_sigmaI/netI 0.0399
_diffrn_reflns_limit_h_max 26
_diffrn_reflns_limit_h_min -26
_diffrn_reflns_limit_k_max 15
_diffrn_reflns_limit_k_min -11
_diffrn_reflns_limit_l_max 20
_diffrn_reflns_limit_l_min -19
_diffrn_reflns_number 18529
_diffrn_reflns_theta_full 25.00
_diffrn_reflns_theta_max 25.00
_diffrn_reflns_theta_min 2.82
_exptl_absorpt_coefficient_mu 1.660
_exptl_absorpt_correction_T_max 0.700
_exptl_absorpt_correction_T_min 0.600
_exptl_absorpt_correction_type empirical
_exptl_absorpt_process_details sadabs
_exptl_crystal_colour colourless
_exptl_crystal_density_diffrn 1.213
_exptl_crystal_density_method 'not measured'
_exptl_crystal_description prism
_exptl_crystal_F_000 1780
_exptl_crystal_size_max 0.30
_exptl_crystal_size_mid 0.25
_exptl_crystal_size_min 0.20
_refine_diff_density_max 1.923
_refine_diff_density_min -1.978
_refine_diff_density_rms 0.146
_refine_ls_extinction_method none
_refine_ls_goodness_of_fit_ref 1.012
_refine_ls_hydrogen_treatment constr
_refine_ls_matrix_type full
_refine_ls_number_parameters 223
_refine_ls_number_reflns 4045
_refine_ls_number_restraints 0
_refine_ls_restrained_S_all 1.012
_refine_ls_R_factor_all 0.0764
_refine_ls_R_factor_gt 0.0562
_refine_ls_shift/su_max 0.000
_refine_ls_shift/su_mean 0.000
_refine_ls_structure_factor_coef Fsqd
_refine_ls_weighting_details 'calc w=1/[\s^2^(Fo^2^)+(0.1216P)^2^+0.0000P] where P=(Fo^2^+2Fc^2^)/3'
_refine_ls_weighting_scheme calc
_refine_ls_wR_factor_gt 0.1494
_refine_ls_wR_factor_ref 0.1673
_reflns_number_gt 2946
_reflns_number_total 4045
_reflns_threshold_expression >2sigma(I)
_cod_data_source_file ic801432b_si_001_6.cif
_cod_data_source_block cvd225
_cod_original_cell_volume 4596.2(3)
_cod_database_code 4306615

loop_
_symmetry_equiv_pos_as_xyz
'x, y, z'
'-x, y, -z+1/2'
'x+1/2, y+1/2, z'
'-x+1/2, y+1/2, -z+1/2'
'-x, -y, -z'
'x, -y, z-1/2'
'-x+1/2, -y+1/2, -z'
'x+1/2, -y+1/2, z-1/2'

loop_
_atom_site_label
_atom_site_type_symbol
_atom_site_fract_x
_atom_site_fract_y
_atom_site_fract_z
_atom_site_U_iso_or_equiv
_atom_site_adp_type
_atom_site_occupancy
_atom_site_symmetry_multiplicity
_atom_site_calc_flag
_atom_site_refinement_flags
_atom_site_disorder_assembly
_atom_site_disorder_group
Dy1 Dy 0.0000 0.24511(3) -0.2500 0.0397(2) Uani 1 2 d S . .
N1 N -0.0712(3) 0.3005(4) -0.1870(3) 0.0474(14) Uani 1 1 d . . .
N2 N -0.0947(3) 0.3497(4) -0.3200(4) 0.0502(14) Uani 1 1 d . . .
N3 N -0.1657(3) 0.4071(4) -0.2568(4) 0.0597(16) Uani 1 1 d . . .
N4 N -0.0379(3) 0.0850(4) -0.3169(3) 0.0441(13) Uani 1 1 d . . .
N5 N 0.0000 -0.0765(5) -0.2500 0.051(2) Uani 1 2 d S . .
C1 C -0.1102(4) 0.3526(4) -0.2550(4) 0.0459(16) Uani 1 1 d . . .
C2 C 0.0000 0.0298(6) -0.2500 0.043(2) Uani 1 2 d S . .
C10 C -0.0934(4) 0.2628(5) -0.1237(5) 0.0524(18) Uani 1 1 d . . .
H10A H -0.1350 0.2996 -0.1311 0.063 Uiso 1 1 calc R . .
C11 C -0.1083(5) 0.1495(6) -0.1353(6) 0.077(3) Uani 1 1 d . . .
H11A H -0.1424 0.1369 -0.1921 0.116 Uiso 1 1 calc R . .
H11B H -0.1242 0.1261 -0.0932 0.116 Uiso 1 1 calc R . .
H11C H -0.0680 0.1122 -0.1279 0.116 Uiso 1 1 calc R . .
C12 C -0.0417(5) 0.2855(9) -0.0369(5) 0.084(3) Uani 1 1 d . . .
H12A H -0.0335 0.3591 -0.0309 0.126 Uiso 1 1 calc R . .
H12B H -0.0006 0.2499 -0.0287 0.126 Uiso 1 1 calc R . .
H12C H -0.0571 0.2623 0.0056 0.126 Uiso 1 1 calc R . .
C20 C -0.1137(4) 0.4296(5) -0.3846(5) 0.058(2) Uani 1 1 d . . .
H20A H -0.1499 0.4709 -0.3797 0.070 Uiso 1 1 calc R . .
C21 C -0.1411(6) 0.3793(7) -0.4723(5) 0.090(3) Uani 1 1 d . . .
H21A H -0.1789 0.3359 -0.4786 0.135 Uiso 1 1 calc R . .
H21B H -0.1065 0.3376 -0.4781 0.135 Uiso 1 1 calc R . .
H21C H -0.1555 0.4322 -0.5160 0.135 Uiso 1 1 calc R . .
C22 C -0.0566(5) 0.5003(6) -0.3720(6) 0.083(3) Uani 1 1 d . . .
H22A H -0.0403 0.5302 -0.3153 0.125 Uiso 1 1 calc R . .
H22B H -0.0716 0.5547 -0.4144 0.125 Uiso 1 1 calc R . .
H22C H -0.0209 0.4617 -0.3781 0.125 Uiso 1 1 calc R . .
C30 C -0.1609(5) 0.4750(5) -0.1889(5) 0.069(2) Uani 1 1 d . . .
H30A H -0.1162 0.4690 -0.1426 0.083 Uiso 1 1 calc R . .
H30B H -0.1934 0.4538 -0.1664 0.083 Uiso 1 1 calc R . .
C32 C -0.2296(4) 0.3988(6) -0.3273(6) 0.071(2) Uani 1 1 d . . .
H32A H -0.2261 0.3513 -0.3697 0.085 Uiso 1 1 calc R . .
H32B H -0.2427 0.4664 -0.3544 0.085 Uiso 1 1 calc R . .
C40 C -0.0988(4) 0.0430(5) -0.3830(4) 0.0492(17) Uani 1 1 d . . .
H40A H -0.0992 -0.0326 -0.3753 0.059 Uiso 1 1 calc R . .
C41 C -0.1596(4) 0.0890(6) -0.3748(5) 0.066(2) Uani 1 1 d . . .
H41A H -0.1581 0.0731 -0.3188 0.099 Uiso 1 1 calc R . .
H41B H -0.2000 0.0601 -0.4184 0.099 Uiso 1 1 calc R . .
H41C H -0.1596 0.1632 -0.3819 0.099 Uiso 1 1 calc R . .
C42 C -0.0995(5) 0.0649(7) -0.4692(5) 0.074(2) Uani 1 1 d . . .
H42A H -0.0603 0.0344 -0.4727 0.112 Uiso 1 1 calc R . .
H42B H -0.0991 0.1388 -0.4774 0.112 Uiso 1 1 calc R . .
H42C H -0.1395 0.0357 -0.5132 0.112 Uiso 1 1 calc R . .
C50 C 0.0022(4) -0.1338(5) -0.3192(5) 0.066(2) Uani 1 1 d . . .
H50A H 0.0045 -0.0860 -0.3621 0.079 Uiso 1 1 calc R . .
H50B H -0.0391 -0.1739 -0.3459 0.079 Uiso 1 1 calc R . .
C100 C -0.2293(7) -0.2102(15) -0.4191(7) 0.152(6) Uani 1 1 d . . .
H10B H -0.2339 -0.2120 -0.3671 0.182 Uiso 1 1 calc R . .
C101 C -0.2682(8) -0.1505(9) -0.4936(7) 0.166(7) Uani 1 1 d . . .
H10C H -0.2395 -0.1177 -0.5175 0.200 Uiso 1 1 calc R . .
H10D H -0.2939 -0.0972 -0.4799 0.200 Uiso 1 1 calc R . .
C102 C -0.3177(6) -0.2342(8) -0.5598(9) 0.093(4) Uani 1 1 d . . .
H10E H -0.3394 -0.2783 -0.5325 0.112 Uiso 1 1 calc R . .
H10F H -0.3518 -0.2009 -0.6100 0.112 Uiso 1 1 calc R . .
C51 C 0.0605(7) -0.2049(13) -0.2917(8) 0.158(7) Uani 1 1 d . . .
H51A H 0.0605 -0.2415 -0.3410 0.237 Uiso 1 1 calc R . .
H51B H 0.0576 -0.2540 -0.2508 0.237 Uiso 1 1 calc R . .
H51C H 0.1016 -0.1655 -0.2654 0.237 Uiso 1 1 calc R . .
C33 C -0.2823(7) 0.3607(14) -0.2999(8) 0.168(8) Uani 1 1 d . . .
H33A H -0.3247 0.3554 -0.3493 0.252 Uiso 1 1 calc R . .
H33B H -0.2867 0.4085 -0.2592 0.252 Uiso 1 1 calc R . .
H33C H -0.2696 0.2934 -0.2735 0.252 Uiso 1 1 calc R . .
C31 C -0.1734(7) 0.5845(6) -0.2168(7) 0.111(4) Uani 1 1 d . . .
H31A H -0.1694 0.6274 -0.1687 0.166 Uiso 1 1 calc R . .
H31B H -0.2180 0.5912 -0.2616 0.166 Uiso 1 1 calc R . .
H31C H -0.1408 0.6063 -0.2382 0.166 Uiso 1 1 calc R . .

loop_
_atom_site_aniso_label
_atom_site_aniso_U_11
_atom_site_aniso_U_22
_atom_site_aniso_U_33
_atom_site_aniso_U_23
_atom_site_aniso_U_13
_atom_site_aniso_U_12
Dy1 0.0485(3) 0.0399(3) 0.0272(3) 0.000 0.01207(19) 0.000
N1 0.066(4) 0.038(3) 0.043(3) 0.008(2) 0.027(3) 0.008(3)
N2 0.062(4) 0.040(3) 0.046(3) 0.009(2) 0.019(3) 0.010(3)
N3 0.063(4) 0.043(3) 0.068(4) 0.006(3) 0.021(3) 0.014(3)
N4 0.043(3) 0.039(3) 0.042(3) -0.006(2) 0.009(2) -0.002(2)
N5 0.042(5) 0.035(4) 0.072(6) 0.000 0.019(4) 0.000
C1 0.055(4) 0.031(3) 0.051(4) 0.003(3) 0.021(3) 0.000(3)
C2 0.030(4) 0.041(4) 0.053(6) 0.000 0.012(4) 0.000
C10 0.064(5) 0.059(4) 0.044(4) 0.006(3) 0.032(4) 0.013(3)
C11 0.119(8) 0.057(5) 0.089(6) 0.019(4) 0.075(6) 0.008(5)
C12 0.089(7) 0.128(7) 0.042(5) 0.009(5) 0.033(5) 0.016(6)
C20 0.080(6) 0.049(4) 0.051(4) 0.024(3) 0.031(4) 0.017(4)
C21 0.124(9) 0.086(6) 0.051(5) 0.032(5) 0.027(6) 0.036(6)
C22 0.088(7) 0.076(5) 0.094(7) 0.054(5) 0.046(6) 0.022(5)
C30 0.091(6) 0.044(4) 0.085(6) 0.013(4) 0.049(5) 0.017(4)
C32 0.059(5) 0.072(5) 0.079(6) 0.039(4) 0.025(4) 0.010(4)
C40 0.047(4) 0.038(3) 0.048(4) -0.007(3) 0.005(3) -0.002(3)
C41 0.046(5) 0.065(5) 0.073(5) -0.008(4) 0.009(4) 0.012(4)
C42 0.069(6) 0.085(6) 0.048(5) -0.017(4) 0.003(4) -0.011(5)
C50 0.038(4) 0.052(4) 0.084(6) -0.019(4) 0.001(4) 0.009(3)
C100 0.078(8) 0.327(19) 0.045(6) -0.031(10) 0.021(6) 0.037(11)
C101 0.244(19) 0.043(5) 0.119(12) -0.021(5) -0.020(11) 0.022(7)
C102 0.070(6) 0.110(8) 0.080(8) -0.007(5) 0.010(6) 0.004(5)
C51 0.098(10) 0.225(14) 0.103(10) -0.061(11) -0.008(8) 0.098(11)
C33 0.117(11) 0.252(18) 0.106(10) 0.072(11) 0.016(8) -0.091(12)
C31 0.160(13) 0.050(5) 0.110(9) -0.001(5) 0.043(8) 0.012(6)

loop_
_atom_type_symbol
_atom_type_description
_atom_type_scat_dispersion_real
_atom_type_scat_dispersion_imag
_atom_type_scat_source
C C 0.0033 0.0016 'International Tables Vol C Tables 4.2.6.8 and 6.1.1.4'
H H 0.0000 0.0000 'International Tables Vol C Tables 4.2.6.8 and 6.1.1.4'
Dy Dy -0.1892 4.4098 'International Tables Vol C Tables 4.2.6.8 and 6.1.1.4'
N N 0.0061 0.0033 'International Tables Vol C Tables 4.2.6.8 and 6.1.1.4'

loop_
_geom_angle_atom_site_label_1
_geom_angle_atom_site_label_2
_geom_angle_atom_site_label_3
_geom_angle
_geom_angle_site_symmetry_1
_geom_angle_site_symmetry_3
_geom_angle_publ_flag
N1 Dy1 N1 144.4(3) . 2_554 ?
N1 Dy1 N4 109.05(19) . . ?
N1 Dy1 N4 102.34(18) 2_554 . ?
N1 Dy1 N4 102.34(18) . 2_554 ?
N1 Dy1 N4 109.05(19) 2_554 2_554 ?
N4 Dy1 N4 56.1(2) . 2_554 ?
N1 Dy1 N2 101.68(19) . 2_554 ?
N1 Dy1 N2 56.30(19) 2_554 2_554 ?
N4 Dy1 N2 144.9(2) . 2_554 ?
N4 Dy1 N2 101.44(18) 2_554 2_554 ?
N1 Dy1 N2 56.30(19) . . ?
N1 Dy1 N2 101.68(19) 2_554 . ?
N4 Dy1 N2 101.44(18) . . ?
N4 Dy1 N2 144.9(2) 2_554 . ?
N2 Dy1 N2 109.7(3) 2_554 . ?
N1 Dy1 C1 124.77(18) . 2_554 ?
N1 Dy1 C1 28.42(18) 2_554 2_554 ?
N4 Dy1 C1 126.17(18) . 2_554 ?
N4 Dy1 C1 107.52(19) 2_554 2_554 ?
N2 Dy1 C1 27.87(18) 2_554 2_554 ?
N2 Dy1 C1 107.59(19) . 2_554 ?
N1 Dy1 C1 28.42(18) . . ?
N1 Dy1 C1 124.77(18) 2_554 . ?
N4 Dy1 C1 107.52(19) . . ?
N4 Dy1 C1 126.17(18) 2_554 . ?
N2 Dy1 C1 107.59(19) 2_554 . ?
N2 Dy1 C1 27.87(18) . . ?
C1 Dy1 C1 119.3(2) 2_554 . ?
N1 Dy1 C2 107.82(13) . . ?
N1 Dy1 C2 107.82(13) 2_554 . ?
N4 Dy1 C2 28.07(12) . . ?
N4 Dy1 C2 28.07(12) 2_554 . ?
N2 Dy1 C2 125.17(14) 2_554 . ?
N2 Dy1 C2 125.17(14) . . ?
C1 Dy1 C2 120.33(12) 2_554 . ?
C1 Dy1 C2 120.33(12) . . ?
C1 N1 C10 122.9(6) . . ?
C1 N1 Dy1 93.5(4) . . ?
C10 N1 Dy1 137.4(4) . . ?
C1 N2 C20 123.0(6) . . ?
C1 N2 Dy1 93.8(4) . . ?
C20 N2 Dy1 135.9(5) . . ?
C1 N3 C30 121.5(7) . . ?
C1 N3 C32 121.4(6) . . ?
C30 N3 C32 117.1(7) . . ?
C2 N4 C40 121.6(5) . . ?
C2 N4 Dy1 94.8(4) . . ?
C40 N4 Dy1 137.5(4) . . ?
C2 N5 C50 121.6(4) . . ?
C2 N5 C50 121.6(4) . 2_554 ?
C50 N5 C50 116.8(8) . 2_554 ?
N2 C1 N1 116.4(6) . . ?
N2 C1 N3 122.1(6) . . ?
N1 C1 N3 121.5(6) . . ?
N2 C1 Dy1 58.4(4) . . ?
N1 C1 Dy1 58.0(3) . . ?
N3 C1 Dy1 179.5(5) . . ?
N4 C2 N4 114.2(7) 2_554 . ?
N4 C2 N5 122.9(4) 2_554 . ?
N4 C2 N5 122.9(4) . . ?
N4 C2 Dy1 57.1(4) 2_554 . ?
N4 C2 Dy1 57.1(4) . . ?
N5 C2 Dy1 180.0 . . ?
N1 C10 C12 109.4(7) . . ?
N1 C10 C11 110.7(6) . . ?
C12 C10 C11 111.2(7) . . ?
N1 C10 H10A 108.5 . . ?
C12 C10 H10A 108.5 . . ?
C11 C10 H10A 108.5 . . ?
C10 C11 H11A 109.5 . . ?
C10 C11 H11B 109.5 . . ?
H11A C11 H11B 109.5 . . ?
C10 C11 H11C 109.5 . . ?
H11A C11 H11C 109.5 . . ?
H11B C11 H11C 109.5 . . ?
C10 C12 H12A 109.5 . . ?
C10 C12 H12B 109.5 . . ?
H12A C12 H12B 109.5 . . ?
C10 C12 H12C 109.5 . . ?
H12A C12 H12C 109.5 . . ?
H12B C12 H12C 109.5 . . ?
N2 C20 C22 111.6(7) . . ?
N2 C20 C21 108.9(6) . . ?
C22 C20 C21 112.0(8) . . ?
N2 C20 H20A 108.1 . . ?
C22 C20 H20A 108.1 . . ?
C21 C20 H20A 108.1 . . ?
C20 C21 H21A 109.5 . . ?
C20 C21 H21B 109.5 . . ?
H21A C21 H21B 109.5 . . ?
C20 C21 H21C 109.5 . . ?
H21A C21 H21C 109.5 . . ?
H21B C21 H21C 109.5 . . ?
C20 C22 H22A 109.5 . . ?
C20 C22 H22B 109.5 . . ?
H22A C22 H22B 109.5 . . ?
C20 C22 H22C 109.5 . . ?
H22A C22 H22C 109.5 . . ?
H22B C22 H22C 109.5 . . ?
N3 C30 C31 112.5(7) . . ?
N3 C30 H30A 109.1 . . ?
C31 C30 H30A 109.1 . . ?
N3 C30 H30B 109.1 . . ?
C31 C30 H30B 109.1 . . ?
H30A C30 H30B 107.8 . . ?
N3 C32 C33 111.8(8) . . ?
N3 C32 H32A 109.2 . . ?
C33 C32 H32A 109.2 . . ?
N3 C32 H32B 109.2 . . ?
C33 C32 H32B 109.2 . . ?
H32A C32 H32B 107.9 . . ?
N4 C40 C42 109.4(6) . . ?
N4 C40 C41 109.8(6) . . ?
C42 C40 C41 111.3(7) . . ?
N4 C40 H40A 108.8 . . ?
C42 C40 H40A 108.8 . . ?
C41 C40 H40A 108.8 . . ?
C40 C41 H41A 109.5 . . ?
C40 C41 H41B 109.5 . . ?
H41A C41 H41B 109.5 . . ?
C40 C41 H41C 109.5 . . ?
H41A C41 H41C 109.5 . . ?
H41B C41 H41C 109.5 . . ?
C40 C42 H42A 109.5 . . ?
C40 C42 H42B 109.5 . . ?
H42A C42 H42B 109.5 . . ?
C40 C42 H42C 109.5 . . ?
H42A C42 H42C 109.5 . . ?
H42B C42 H42C 109.5 . . ?
N5 C50 C51 112.3(7) . . ?
N5 C50 H50A 109.2 . . ?
C51 C50 H50A 109.2 . . ?
N5 C50 H50B 109.2 . . ?
C51 C50 H50B 109.2 . . ?
H50A C50 H50B 107.9 . . ?
C102 C100 C101 106.0(12) 7_444 . ?
C102 C100 H10B 127.0 7_444 . ?
C101 C100 H10B 127.0 . . ?
C100 C101 C102 104.2(11) . . ?
C100 C101 H10C 110.9 . . ?
C102 C101 H10C 110.9 . . ?
C100 C101 H10D 110.9 . . ?
C102 C101 H10D 110.9 . . ?
H10C C101 H10D 108.9 . . ?
C100 C102 C101 100.0(12) 7_444 . ?
C100 C102 H10E 111.8 7_444 . ?
C101 C102 H10E 111.8 . . ?
C100 C102 H10F 111.8 7_444 . ?
C101 C102 H10F 111.8 . . ?
H10E C102 H10F 109.5 . . ?
C50 C51 H51A 109.5 . . ?
C50 C51 H51B 109.5 . . ?
H51A C51 H51B 109.5 . . ?
C50 C51 H51C 109.5 . . ?
H51A C51 H51C 109.5 . . ?
H51B C51 H51C 109.5 . . ?
C32 C33 H33A 109.5 . . ?
C32 C33 H33B 109.5 . . ?
H33A C33 H33B 109.5 . . ?
C32 C33 H33C 109.5 . . ?
H33A C33 H33C 109.5 . . ?
H33B C33 H33C 109.5 . . ?
C30 C31 H31A 109.5 . . ?
C30 C31 H31B 109.5 . . ?
H31A C31 H31B 109.5 . . ?
C30 C31 H31C 109.5 . . ?
H31A C31 H31C 109.5 . . ?
H31B C31 H31C 109.5 . . ?

loop_
_geom_bond_atom_site_label_1
_geom_bond_atom_site_label_2
_geom_bond_distance
_geom_bond_site_symmetry_2
_geom_bond_publ_flag
Dy1 N1 2.372(5) . ?
Dy1 N1 2.372(5) 2_554 ?
Dy1 N4 2.378(5) . ?
Dy1 N4 2.378(5) 2_554 ?
Dy1 N2 2.381(5) 2_554 ?
Dy1 N2 2.381(5) . ?
Dy1 C1 2.790(7) 2_554 ?
Dy1 C1 2.790(7) . ?
Dy1 C2 2.822(8) . ?
N1 C1 1.330(8) . ?
N1 C10 1.462(9) . ?
N2 C1 1.307(8) . ?
N2 C20 1.464(8) . ?
N3 C1 1.411(9) . ?
N3 C30 1.445(9) . ?
N3 C32 1.446(10) . ?
N4 C2 1.333(7) . ?
N4 C40 1.474(8) . ?
N5 C2 1.394(11) . ?
N5 C50 1.435(8) . ?
N5 C50 1.435(8) 2_554 ?
C2 N4 1.333(7) 2_554 ?
C10 C12 1.502(12) . ?
C10 C11 1.517(9) . ?
C10 H10A 1.0000 . ?
C11 H11A 0.9800 . ?
C11 H11B 0.9800 . ?
C11 H11C 0.9800 . ?
C12 H12A 0.9800 . ?
C12 H12B 0.9800 . ?
C12 H12C 0.9800 . ?
C20 C22 1.509(12) . ?
C20 C21 1.536(11) . ?
C20 H20A 1.0000 . ?
C21 H21A 0.9800 . ?
C21 H21B 0.9800 . ?
C21 H21C 0.9800 . ?
C22 H22A 0.9800 . ?
C22 H22B 0.9800 . ?
C22 H22C 0.9800 . ?
C30 C31 1.505(10) . ?
C30 H30A 0.9900 . ?
C30 H30B 0.9900 . ?
C32 C33 1.516(14) . ?
C32 H32A 0.9900 . ?
C32 H32B 0.9900 . ?
C40 C42 1.517(11) . ?
C40 C41 1.535(10) . ?
C40 H40A 1.0000 . ?
C41 H41A 0.9800 . ?
C41 H41B 0.9800 . ?
C41 H41C 0.9800 . ?
C42 H42A 0.9800 . ?
C42 H42B 0.9800 . ?
C42 H42C 0.9800 . ?
C50 C51 1.504(12) . ?
C50 H50A 0.9900 . ?
C50 H50B 0.9900 . ?
C100 C102 1.434(18) 7_444 ?
C100 C101 1.453(17) . ?
C100 H10B 0.9500 . ?
C101 C102 1.640(15) . ?
C101 H10C 0.9900 . ?
C101 H10D 0.9900 . ?
C102 C100 1.434(18) 7_444 ?
C102 H10E 0.9900 . ?
C102 H10F 0.9900 . ?
C51 H51A 0.9800 . ?
C51 H51B 0.9800 . ?
C51 H51C 0.9800 . ?
C33 H33A 0.9800 . ?
C33 H33B 0.9800 . ?
C33 H33C 0.9800 . ?
C31 H31A 0.9800 . ?
C31 H31B 0.9800 . ?
C31 H31C 0.9800 . ?

loop_
_geom_torsion_atom_site_label_1
_geom_torsion_atom_site_label_2
_geom_torsion_atom_site_label_3
_geom_torsion_atom_site_label_4
_geom_torsion
_geom_torsion_site_symmetry_1
_geom_torsion_site_symmetry_2
_geom_torsion_site_symmetry_3
_geom_torsion_site_symmetry_4
_geom_torsion_publ_flag
N1 Dy1 N1 C1 58.6(4) 2_554 . . . ?
N4 Dy1 N1 C1 -91.8(4) . . . . ?
N4 Dy1 N1 C1 -149.9(4) 2_554 . . . ?
N2 Dy1 N1 C1 105.5(4) 2_554 . . . ?
N2 Dy1 N1 C1 -0.5(4) . . . . ?
C1 Dy1 N1 C1 88.3(5) 2_554 . . . ?
C2 Dy1 N1 C1 -121.4(4) . . . . ?
N1 Dy1 N1 C10 -150.9(7) 2_554 . . . ?
N4 Dy1 N1 C10 58.7(7) . . . . ?
N4 Dy1 N1 C10 0.6(7) 2_554 . . . ?
N2 Dy1 N1 C10 -104.1(7) 2_554 . . . ?
N2 Dy1 N1 C10 149.9(8) . . . . ?
C1 Dy1 N1 C10 -121.2(7) 2_554 . . . ?
C1 Dy1 N1 C10 150.5(9) . . . . ?
C2 Dy1 N1 C10 29.1(7) . . . . ?
N1 Dy1 N2 C1 0.5(4) . . . . ?
N1 Dy1 N2 C1 -148.8(4) 2_554 . . . ?
N4 Dy1 N2 C1 105.9(4) . . . . ?
N4 Dy1 N2 C1 60.4(5) 2_554 . . . ?
N2 Dy1 N2 C1 -90.6(4) 2_554 . . . ?
C1 Dy1 N2 C1 -120.0(4) 2_554 . . . ?
C2 Dy1 N2 C1 89.4(4) . . . . ?
N1 Dy1 N2 C20 149.1(7) . . . . ?
N1 Dy1 N2 C20 -0.2(7) 2_554 . . . ?
N4 Dy1 N2 C20 -105.5(7) . . . . ?
N4 Dy1 N2 C20 -151.0(6) 2_554 . . . ?
N2 Dy1 N2 C20 58.0(6) 2_554 . . . ?
C1 Dy1 N2 C20 28.6(7) 2_554 . . . ?
C1 Dy1 N2 C20 148.6(9) . . . . ?
C2 Dy1 N2 C20 -122.0(6) . . . . ?
N1 Dy1 N4 C2 -92.3(3) . . . . ?
N1 Dy1 N4 C2 104.8(3) 2_554 . . . ?
N4 Dy1 N4 C2 0.0 2_554 . . . ?
N2 Dy1 N4 C2 57.4(4) 2_554 . . . ?
N2 Dy1 N4 C2 -150.4(3) . . . . ?
C1 Dy1 N4 C2 87.6(3) 2_554 . . . ?
C1 Dy1 N4 C2 -122.2(3) . . . . ?
N1 Dy1 N4 C40 58.1(7) . . . . ?
N1 Dy1 N4 C40 -104.7(6) 2_554 . . . ?
N4 Dy1 N4 C40 150.5(8) 2_554 . . . ?
N2 Dy1 N4 C40 -152.2(6) 2_554 . . . ?
N2 Dy1 N4 C40 0.1(7) . . . . ?
C1 Dy1 N4 C40 -121.9(6) 2_554 . . . ?
C1 Dy1 N4 C40 28.2(7) . . . . ?
C2 Dy1 N4 C40 150.5(8) . . . . ?
C20 N2 C1 N1 -155.2(7) . . . . ?
Dy1 N2 C1 N1 -0.9(6) . . . . ?
C20 N2 C1 N3 25.3(10) . . . . ?
Dy1 N2 C1 N3 179.7(5) . . . . ?
C20 N2 C1 Dy1 -154.4(8) . . . . ?
C10 N1 C1 N2 -155.7(6) . . . . ?
Dy1 N1 C1 N2 0.9(6) . . . . ?
C10 N1 C1 N3 23.8(10) . . . . ?
Dy1 N1 C1 N3 -179.7(5) . . . . ?
C10 N1 C1 Dy1 -156.6(7) . . . . ?
C30 N3 C1 N2 -132.3(7) . . . . ?
C32 N3 C1 N2 46.7(9) . . . . ?
C30 N3 C1 N1 48.3(9) . . . . ?
C32 N3 C1 N1 -132.7(7) . . . . ?
C30 N3 C1 Dy1 15(57) . . . . ?
C32 N3 C1 Dy1 -166(100) . . . . ?
N1 Dy1 C1 N2 -179.1(6) . . . . ?
N1 Dy1 C1 N2 38.2(5) 2_554 . . . ?
N4 Dy1 C1 N2 -81.3(4) . . . . ?
N4 Dy1 C1 N2 -141.7(4) 2_554 . . . ?
N2 Dy1 C1 N2 99.0(5) 2_554 . . . ?
C1 Dy1 C1 N2 71.3(4) 2_554 . . . ?
C2 Dy1 C1 N2 -108.7(4) . . . . ?
N1 Dy1 C1 N1 -142.7(3) 2_554 . . . ?
N4 Dy1 C1 N1 97.8(4) . . . . ?
N4 Dy1 C1 N1 37.4(5) 2_554 . . . ?
N2 Dy1 C1 N1 -82.0(4) 2_554 . . . ?
N2 Dy1 C1 N1 179.1(6) . . . . ?
C1 Dy1 C1 N1 -109.6(4) 2_554 . . . ?
C2 Dy1 C1 N1 70.4(4) . . . . ?
N1 Dy1 C1 N3 33(56) . . . . ?
N1 Dy1 C1 N3 -109(56) 2_554 . . . ?
N4 Dy1 C1 N3 131(56) . . . . ?
N4 Dy1 C1 N3 71(56) 2_554 . . . ?
N2 Dy1 C1 N3 -49(56) 2_554 . . . ?
N2 Dy1 C1 N3 -148(56) . . . . ?
C1 Dy1 C1 N3 -76(56) 2_554 . . . ?
C2 Dy1 C1 N3 104(56) . . . . ?
C40 N4 C2 N4 -157.0(6) . . . 2_554 ?
Dy1 N4 C2 N4 0.0 . . . 2_554 ?
C40 N4 C2 N5 23.0(6) . . . . ?
Dy1 N4 C2 N5 180.0 . . . . ?
C40 N4 C2 Dy1 -157.0(6) . . . . ?
C50 N5 C2 N4 -134.7(4) . . . 2_554 ?
C50 N5 C2 N4 45.3(4) 2_554 . . 2_554 ?
C50 N5 C2 N4 45.3(4) . . . . ?
C50 N5 C2 N4 -134.7(4) 2_554 . . . ?
C50 N5 C2 Dy1 116(100) . . . . ?
C50 N5 C2 Dy1 -64(100) 2_554 . . . ?
N1 Dy1 C2 N4 -82.8(3) . . . 2_554 ?
N1 Dy1 C2 N4 97.2(3) 2_554 . . 2_554 ?
N4 Dy1 C2 N4 180.0 . . . 2_554 ?
N2 Dy1 C2 N4 36.3(3) 2_554 . . 2_554 ?
N2 Dy1 C2 N4 -143.7(3) . . . 2_554 ?
C1 Dy1 C2 N4 69.1(3) 2_554 . . 2_554 ?
C1 Dy1 C2 N4 -110.9(3) . . . 2_554 ?
N1 Dy1 C2 N4 97.2(3) . . . . ?
N1 Dy1 C2 N4 -82.8(3) 2_554 . . . ?
N4 Dy1 C2 N4 180.0 2_554 . . . ?
N2 Dy1 C2 N4 -143.7(3) 2_554 . . . ?
N2 Dy1 C2 N4 36.3(3) . . . . ?
C1 Dy1 C2 N4 -110.9(3) 2_554 . . . ?
C1 Dy1 C2 N4 69.1(3) . . . . ?
N1 Dy1 C2 N5 26(100) . . . . ?
N1 Dy1 C2 N5 -154(100) 2_554 . . . ?
N4 Dy1 C2 N5 -71(100) . . . . ?
N4 Dy1 C2 N5 109(100) 2_554 . . . ?
N2 Dy1 C2 N5 145(100) 2_554 . . . ?
N2 Dy1 C2 N5 -35(100) . . . . ?
C1 Dy1 C2 N5 178(100) 2_554 . . . ?
C1 Dy1 C2 N5 -2(100) . . . . ?
C1 N1 C10 C12 -134.9(7) . . . . ?
Dy1 N1 C10 C12 81.0(8) . . . . ?
C1 N1 C10 C11 102.2(8) . . . . ?
Dy1 N1 C10 C11 -41.9(11) . . . . ?
C1 N2 C20 C22 101.7(9) . . . . ?
Dy1 N2 C20 C22 -40.0(10) . . . . ?
C1 N2 C20 C21 -134.1(8) . . . . ?
Dy1 N2 C20 C21 84.2(9) . . . . ?
C1 N3 C30 C31 115.1(9) . . . . ?
C32 N3 C30 C31 -63.9(10) . . . . ?
C1 N3 C32 C33 121.1(11) . . . . ?
C30 N3 C32 C33 -59.9(12) . . . . ?
C2 N4 C40 C42 -131.7(6) . . . . ?
Dy1 N4 C40 C42 83.5(8) . . . . ?
C2 N4 C40 C41 105.8(7) . . . . ?
Dy1 N4 C40 C41 -39.0(9) . . . . ?
C2 N5 C50 C51 122.3(10) . . . . ?
C50 N5 C50 C51 -57.7(10) 2_554 . . . ?
C102 C100 C101 C102 75.0(17) 7_444 . . . ?
C100 C101 C102 C100 -70.6(16) . . . 7_444 ?
